data_9014212
loop_
_publ_author_name
'Baturin, S. V.'

_publ_section_title
;
 Crystal-structure of weeksite
;
_journal_name_full 'Doklady Akademii Nauk SSSR'
_journal_page_first 1132
_journal_page_last 1136
_journal_volume 282
_journal_year 1985
_chemical_formula_sum 'H3 K0.62 Na0.38 O10 Si2.5 U'
_chemical_name_mineral Weeksite
_space_group_IT_number 65
_symmetry_space_group_name_Hall '-C 2 2'
_symmetry_space_group_name_H-M 'C m m m'
_cell_angle_alpha 90
_cell_angle_beta 90
_cell_angle_gamma 90
_cell_formula_units_Z 4
_cell_length_a 7.092
_cell_length_b 17.888
_cell_length_c 7.113
_cell_volume 902.367
_database_code_amcsd 0018510
_exptl_crystal_density_diffrn 3.712
_cod_original_formula_sum 'U Si2.5 O10 K.62 Na.38 H3'
_cod_database_code 9014212

loop_
_space_group_symop_operation_xyz
x,y,z
1/2+x,1/2+y,z
x,-y,z
1/2+x,1/2-y,z
-x,y,-z
1/2-x,1/2+y,-z
-x,y,z
1/2-x,1/2+y,z
x,-y,-z
1/2+x,1/2-y,-z
x,y,-z
1/2+x,1/2+y,-z
-x,-y,z
1/2-x,1/2-y,z
-x,-y,-z
1/2-x,1/2-y,-z

loop_
_atom_site_label
_atom_site_fract_x
_atom_site_fract_y
_atom_site_fract_z
_atom_site_occupancy
_atom_site_U_iso_or_equiv
_atom_site_type_symbol
_atom_site_attached_hydrogens
U 0.00000 0.19820 0.00000 1.00000 0.01456 U 0
Si1 0.00000 0.37440 0.00000 1.00000 0.01393 Si 0
Si2 0.00000 0.00000 0.11700 0.50000 0.01267 Si 0
Si3 0.09500 0.50000 0.28200 0.50000 0.01393 Si 0
O1 0.00000 0.19900 0.24800 1.00000 0.01393 O 0
O2 0.17400 0.31600 0.00000 1.00000 0.01646 O 0
O3 0.00000 0.42700 0.19000 1.00000 0.03040 O 0
O4 0.00000 0.07100 0.00000 1.00000 0.13932 O 0
O5 0.00000 0.50000 0.50000 1.00000 0.03673 O 0
O6 0.17900 0.00000 0.26800 0.50000 0.03546 O 0
Wat1 0.00000 0.00000 0.50000 1.00000 0.08106 O 2
Wat2 0.17900 0.32500 0.50000 0.50000 0.04813 O 2
K 0.17900 0.32500 0.50000 0.31000 0.04813 K 0
Na 0.17900 0.32500 0.50000 0.19000 0.04813 Na 0

loop_
_cod_changelog_entry_id
_cod_changelog_entry_author
_cod_changelog_entry_date
_cod_changelog_entry_text
1
;cod-tools version 3.8.0
Id: cif_guess_AMCSD_atom_types 9574 2023-05-10 09:00:05Z saulius
;
2023-05-10T18:54:59+03:00
;Derived atom types and hydrogen counts
from atom names that follow the AMCSD naming convention
(Wat == water, O-H == hydroxyl).
;

loop_
_cod_related_entry_id
_cod_related_entry_database
_cod_related_entry_code
1 AMCSD 0018510
